data_4084321
loop_
_publ_author_name
'Turlington, Christopher R.'
'Morris, James'
'White, Peter S.'
'Brennessel, William W.'
'Jones, William D.'
'Brookhart, Maurice'
'Templeton, Joseph L.'

_publ_section_title
;
 Exploring Oxidation of Half-Sandwich Rhodium Complexes: Oxygen Atom
 Insertion into the Rhodium--Carbon Bond of \k2-Coordinated
 2-Phenylpyridine
;
_journal_issue 17
_journal_name_full Organometallics
_journal_page_first 4442
_journal_paper_doi 10.1021/om500660n
_journal_volume 33
_journal_year 2014
_chemical_formula_moiety 'C42 H46 N2 O2 Rh2, 2(B F4)'
_chemical_formula_sum 'C42 H46 B2 F8 N2 O2 Rh2'
_chemical_formula_weight 990.25
_chemical_name_common jonjcm23
_chemical_name_systematic
; 
 {[Cp*Rh(O-PhPy)]2}2+ [BF4]2-
;
_space_group_IT_number 61
_symmetry_cell_setting orthorhombic
_symmetry_space_group_name_Hall '-P 2ac 2ab'
_symmetry_space_group_name_H-M 'P b c a'
_atom_sites_solution_hydrogens geom
_atom_sites_solution_primary direct
_atom_sites_solution_secondary difmap
_audit_creation_method SHELXL-97
_cell_angle_alpha 90.00
_cell_angle_beta 90.00
_cell_angle_gamma 90.00
_cell_formula_units_Z 4
_cell_length_a 11.7271(14)
_cell_length_b 15.6966(19)
_cell_length_c 20.646(3)
_cell_measurement_reflns_used 5533
_cell_measurement_temperature 100.0(1)
_cell_measurement_theta_max 33.45
_cell_measurement_theta_min 2.38
_cell_volume 3800.4(8)
_computing_cell_refinement 'SAINT (Bruker, 2009)'
_computing_data_collection 'APEX2 (Bruker, 2010)'
_computing_data_reduction 'SAINT (Bruker, 2009)'
_computing_molecular_graphics 'SHELXTL (Sheldrick, 2008)'
_computing_publication_material 'SHELXTL (Sheldrick, 2008)'
_computing_structure_refinement 'SHELXL-97 (Sheldrick, 2008)'
_computing_structure_solution 'SHELXS-97 (Sheldrick, 2008)'
_diffrn_ambient_temperature 100.0(1)
_diffrn_measured_fraction_theta_full 1.000
_diffrn_measured_fraction_theta_max 1.000
_diffrn_measurement_device_type 'Bruker SMART APEX II CCD Platform'
_diffrn_measurement_method 'area detector, \w scans per \f'
_diffrn_radiation_monochromator graphite
_diffrn_radiation_source 'fine-focus sealed tube'
_diffrn_radiation_type MoK\a
_diffrn_radiation_wavelength 0.71073
_diffrn_reflns_av_R_equivalents 0.1673
_diffrn_reflns_av_sigmaI/netI 0.0794
_diffrn_reflns_limit_h_max 19
_diffrn_reflns_limit_h_min -19
_diffrn_reflns_limit_k_max 26
_diffrn_reflns_limit_k_min -26
_diffrn_reflns_limit_l_max 34
_diffrn_reflns_limit_l_min -34
_diffrn_reflns_number 102077
_diffrn_reflns_theta_full 36.32
_diffrn_reflns_theta_max 36.32
_diffrn_reflns_theta_min 1.97
_diffrn_standards_number 0
_exptl_absorpt_coefficient_mu 0.949
_exptl_absorpt_correction_T_max 0.9630
_exptl_absorpt_correction_T_min 0.8629
_exptl_absorpt_correction_type multi-scan
_exptl_absorpt_process_details 'SADABS (Sheldrick, 2008)'
_exptl_crystal_colour orange
_exptl_crystal_density_diffrn 1.731
_exptl_crystal_density_method 'not measured'
_exptl_crystal_description block
_exptl_crystal_F_000 2000
_exptl_crystal_size_max 0.16
_exptl_crystal_size_mid 0.12
_exptl_crystal_size_min 0.04
_refine_diff_density_max 0.978
_refine_diff_density_min -1.010
_refine_diff_density_rms 0.157
_refine_ls_extinction_method none
_refine_ls_goodness_of_fit_ref 1.000
_refine_ls_hydrogen_treatment constr
_refine_ls_matrix_type full
_refine_ls_number_parameters 267
_refine_ls_number_reflns 9219
_refine_ls_number_restraints 0
_refine_ls_restrained_S_all 1.000
_refine_ls_R_factor_all 0.1052
_refine_ls_R_factor_gt 0.0476
_refine_ls_shift/su_max 0.002
_refine_ls_shift/su_mean 0.000
_refine_ls_structure_factor_coef Fsqd
_refine_ls_weighting_details 'calc w=1/[\s^2^(Fo^2^)+(0.0366P)^2^+2.2169P] where P=(Fo^2^+2Fc^2^)/3'
_refine_ls_weighting_scheme calc
_refine_ls_wR_factor_gt 0.0828
_refine_ls_wR_factor_ref 0.0999
_reflns_number_gt 5533
_reflns_number_total 9219
_reflns_threshold_expression >2sigma(I)
_cod_data_source_file om500660n_si_002.cif
_cod_data_source_block 3-BF4
_cod_depositor_comments
;
The following automatic conversions were performed:

'_symmetry_cell_setting' value 'Orthorhombic' changed to
'orthorhombic' according to
/home/saulius/struct/COD-crude-data--automatic-downloads/rss-feeds/ACS/lib/dictionaries/cif_core.dic
dictionary named 'cif_core.dic' version 2.4.2 from 2011-04-26.

Automatic conversion script
Id: cif_fix_values 2281 2013-09-26 08:29:07Z andrius 
;
_cod_original_sg_symbol_H-M Pbca
_cod_database_code 4084321

loop_
_symmetry_equiv_pos_as_xyz
'x, y, z'
'-x+1/2, -y, z+1/2'
'-x, y+1/2, -z+1/2'
'x+1/2, -y+1/2, -z'
'-x, -y, -z'
'x-1/2, y, -z-1/2'
'x, -y-1/2, z-1/2'
'-x-1/2, y-1/2, z'

loop_
_atom_site_label
_atom_site_type_symbol
_atom_site_fract_x
_atom_site_fract_y
_atom_site_fract_z
_atom_site_U_iso_or_equiv
_atom_site_adp_type
_atom_site_occupancy
_atom_site_symmetry_multiplicity
_atom_site_calc_flag
_atom_site_refinement_flags
Rh1 Rh 0.035161(15) 0.041382(12) 0.426715(9) 0.01105(4) Uani 1 1 d .
O1 O -0.10426(14) 0.02541(11) 0.49123(8) 0.0136(3) Uani 1 1 d .
N1 N -0.00998(18) -0.08172(14) 0.39790(10) 0.0137(4) Uani 1 1 d .
C1 C -0.0188(2) 0.12646(16) 0.35334(12) 0.0149(5) Uani 1 1 d .
C2 C 0.0787(2) 0.08067(16) 0.33027(12) 0.0142(5) Uani 1 1 d .
C3 C 0.1712(2) 0.09717(16) 0.37260(12) 0.0134(4) Uani 1 1 d .
C4 C 0.1332(2) 0.15866(16) 0.42028(12) 0.0139(4) Uani 1 1 d .
C5 C 0.0171(2) 0.17625(16) 0.40885(12) 0.0146(5) Uani 1 1 d .
C6 C -0.1333(2) 0.1300(2) 0.32178(14) 0.0218(6) Uani 1 1 d .
H6A H -0.1383 0.1810 0.2946 0.033 Uiso 1 1 calc R
H6B H -0.1927 0.1320 0.3551 0.033 Uiso 1 1 calc R
H6C H -0.1441 0.0792 0.2949 0.033 Uiso 1 1 calc R
C7 C 0.0824(3) 0.02524(18) 0.27112(13) 0.0212(6) Uani 1 1 d .
H7A H 0.1005 0.0601 0.2331 0.032 Uiso 1 1 calc R
H7B H 0.0080 -0.0020 0.2650 0.032 Uiso 1 1 calc R
H7C H 0.1410 -0.0186 0.2766 0.032 Uiso 1 1 calc R
C8 C 0.2907(2) 0.06476(18) 0.36654(15) 0.0203(5) Uani 1 1 d .
H8A H 0.3363 0.1055 0.3416 0.030 Uiso 1 1 calc R
H8B H 0.2901 0.0096 0.3443 0.030 Uiso 1 1 calc R
H8C H 0.3239 0.0579 0.4098 0.030 Uiso 1 1 calc R
C9 C 0.2086(2) 0.19958(17) 0.46927(13) 0.0178(5) Uani 1 1 d .
H9A H 0.2578 0.2415 0.4479 0.027 Uiso 1 1 calc R
H9B H 0.2559 0.1560 0.4901 0.027 Uiso 1 1 calc R
H9C H 0.1618 0.2281 0.5020 0.027 Uiso 1 1 calc R
C10 C -0.0575(2) 0.23383(18) 0.44689(14) 0.0206(5) Uani 1 1 d .
H10A H -0.0602 0.2899 0.4260 0.031 Uiso 1 1 calc R
H10B H -0.0270 0.2398 0.4908 0.031 Uiso 1 1 calc R
H10C H -0.1346 0.2099 0.4490 0.031 Uiso 1 1 calc R
C11 C 0.0753(2) -0.13353(17) 0.38004(13) 0.0178(5) Uani 1 1 d .
H11A H 0.1515 -0.1143 0.3858 0.021 Uiso 1 1 calc R
C12 C 0.0582(2) -0.21329(18) 0.35383(13) 0.0205(6) Uani 1 1 d .
H12A H 0.1208 -0.2477 0.3407 0.025 Uiso 1 1 calc R
C13 C -0.0529(2) -0.24173(18) 0.34721(14) 0.0217(6) Uani 1 1 d .
H13A H -0.0681 -0.2966 0.3298 0.026 Uiso 1 1 calc R
C14 C -0.1411(2) -0.18928(18) 0.36620(13) 0.0190(5) Uani 1 1 d .
H14A H -0.2176 -0.2085 0.3623 0.023 Uiso 1 1 calc R
C15 C -0.1192(2) -0.10809(17) 0.39110(12) 0.0146(5) Uani 1 1 d .
C16 C -0.2142(2) -0.05120(17) 0.40994(12) 0.0146(5) Uani 1 1 d .
C17 C -0.3203(2) -0.05993(17) 0.37876(13) 0.0174(5) Uani 1 1 d .
H17A H -0.3278 -0.0994 0.3441 0.021 Uiso 1 1 calc R
C18 C -0.4137(2) -0.01236(19) 0.39741(14) 0.0213(6) Uani 1 1 d .
H18A H -0.4845 -0.0189 0.3756 0.026 Uiso 1 1 calc R
C19 C -0.4034(2) 0.0451(2) 0.44825(14) 0.0218(5) Uani 1 1 d .
H19A H -0.4679 0.0772 0.4618 0.026 Uiso 1 1 calc R
C20 C -0.2994(2) 0.05587(17) 0.47947(13) 0.0179(5) Uani 1 1 d .
H20A H -0.2931 0.0956 0.5140 0.022 Uiso 1 1 calc R
C21 C -0.2044(2) 0.00892(17) 0.46045(12) 0.0144(5) Uani 1 1 d .
B1 B 0.8722(3) 0.8313(2) 0.19425(16) 0.0193(6) Uani 1 1 d .
F1 F 0.81264(15) 0.75847(11) 0.21393(9) 0.0270(4) Uani 1 1 d .
F2 F 0.98922(14) 0.81701(12) 0.20024(9) 0.0274(4) Uani 1 1 d .
F3 F 0.84682(15) 0.84858(11) 0.12942(8) 0.0243(4) Uani 1 1 d .
F4 F 0.84021(16) 0.90064(11) 0.23240(8) 0.0277(4) Uani 1 1 d .

loop_
_atom_site_aniso_label
_atom_site_aniso_U_11
_atom_site_aniso_U_22
_atom_site_aniso_U_33
_atom_site_aniso_U_23
_atom_site_aniso_U_13
_atom_site_aniso_U_12
Rh1 0.01008(7) 0.01055(7) 0.01252(7) 0.00003(7) 0.00004(7) -0.00034(7)
O1 0.0101(7) 0.0172(10) 0.0137(8) 0.0026(6) -0.0022(6) -0.0038(6)
N1 0.0147(10) 0.0127(10) 0.0138(10) -0.0002(8) 0.0001(7) -0.0011(7)
C1 0.0155(12) 0.0120(11) 0.0172(11) 0.0029(9) -0.0011(8) 0.0002(9)
C2 0.0168(11) 0.0117(11) 0.0140(11) 0.0014(9) 0.0013(9) -0.0013(9)
C3 0.0130(10) 0.0129(12) 0.0144(11) 0.0032(9) 0.0028(8) -0.0008(8)
C4 0.0144(10) 0.0124(11) 0.0149(11) 0.0013(9) 0.0010(8) -0.0003(8)
C5 0.0175(12) 0.0117(11) 0.0147(10) 0.0027(8) 0.0003(8) 0.0009(9)
C6 0.0170(12) 0.0231(15) 0.0254(14) 0.0047(11) -0.0063(10) -0.0008(10)
C7 0.0270(14) 0.0204(15) 0.0161(12) -0.0032(10) 0.0015(10) -0.0017(11)
C8 0.0146(11) 0.0189(13) 0.0273(14) 0.0031(11) 0.0037(10) 0.0009(9)
C9 0.0197(12) 0.0148(13) 0.0188(12) 0.0008(10) -0.0027(10) -0.0048(10)
C10 0.0238(14) 0.0161(13) 0.0219(13) -0.0015(10) 0.0043(10) 0.0048(10)
C11 0.0182(11) 0.0136(12) 0.0216(13) -0.0001(10) -0.0011(9) 0.0002(9)
C12 0.0264(14) 0.0152(13) 0.0199(13) -0.0019(10) 0.0012(10) 0.0032(10)
C13 0.0309(16) 0.0134(12) 0.0208(13) -0.0040(10) 0.0019(11) -0.0033(11)
C14 0.0205(12) 0.0187(13) 0.0178(12) -0.0011(10) -0.0021(10) -0.0055(10)
C15 0.0169(11) 0.0154(12) 0.0114(10) 0.0018(9) -0.0010(8) -0.0022(9)
C16 0.0126(10) 0.0167(13) 0.0144(10) 0.0009(9) 0.0004(8) -0.0027(9)
C17 0.0173(11) 0.0185(13) 0.0165(12) 0.0031(9) -0.0039(9) -0.0042(9)
C18 0.0145(12) 0.0272(15) 0.0224(13) 0.0048(11) -0.0027(10) -0.0029(10)
C19 0.0131(10) 0.0264(15) 0.0260(12) 0.0066(12) 0.0023(9) 0.0035(11)
C20 0.0181(12) 0.0193(14) 0.0163(12) 0.0008(10) 0.0000(9) 0.0018(10)
C21 0.0143(11) 0.0130(11) 0.0159(11) 0.0041(9) 0.0014(8) -0.0020(9)
B1 0.0197(14) 0.0186(15) 0.0196(14) -0.0017(12) -0.0021(11) 0.0021(11)
F1 0.0285(9) 0.0230(9) 0.0294(10) -0.0003(8) -0.0001(7) -0.0055(7)
F2 0.0199(8) 0.0350(11) 0.0275(9) 0.0026(8) -0.0041(7) 0.0025(7)
F3 0.0269(9) 0.0265(9) 0.0195(8) 0.0000(7) -0.0038(7) 0.0052(7)
F4 0.0405(11) 0.0196(9) 0.0231(9) -0.0037(7) -0.0016(8) 0.0082(8)

loop_
_atom_type_symbol
_atom_type_description
_atom_type_scat_dispersion_real
_atom_type_scat_dispersion_imag
_atom_type_scat_source
C C 0.0033 0.0016 'International Tables Vol C Tables 4.2.6.8 and 6.1.1.4'
H H 0.0000 0.0000 'International Tables Vol C Tables 4.2.6.8 and 6.1.1.4'
B B 0.0013 0.0007 'International Tables Vol C Tables 4.2.6.8 and 6.1.1.4'
N N 0.0061 0.0033 'International Tables Vol C Tables 4.2.6.8 and 6.1.1.4'
O O 0.0106 0.0060 'International Tables Vol C Tables 4.2.6.8 and 6.1.1.4'
F F 0.0171 0.0103 'International Tables Vol C Tables 4.2.6.8 and 6.1.1.4'
Rh Rh -1.1178 0.9187 'International Tables Vol C Tables 4.2.6.8 and 6.1.1.4'

loop_
_geom_angle_atom_site_label_1
_geom_angle_atom_site_label_2
_geom_angle_atom_site_label_3
_geom_angle
_geom_angle_site_symmetry_1
_geom_angle_site_symmetry_3
N1 Rh1 C1 107.69(9) . .
N1 Rh1 O1 82.78(7) . .
C1 Rh1 O1 107.04(8) . .
N1 Rh1 C3 114.80(9) . .
C1 Rh1 C3 65.82(9) . .
O1 Rh1 C3 162.12(9) . .
N1 Rh1 C2 93.55(9) . .
C1 Rh1 C2 39.26(10) . .
O1 Rh1 C2 143.02(8) . .
C3 Rh1 C2 38.66(9) . .
N1 Rh1 O1 82.47(8) . 5_556
C1 Rh1 O1 169.77(8) . 5_556
O1 Rh1 O1 74.84(7) . 5_556
C3 Rh1 O1 109.29(8) . 5_556
C2 Rh1 O1 141.39(8) . 5_556
N1 Rh1 C5 146.40(9) . .
C1 Rh1 C5 39.62(10) . .
O1 Rh1 C5 98.46(8) . .
C3 Rh1 C5 65.30(10) . .
C2 Rh1 C5 65.36(10) . .
O1 Rh1 C5 130.50(8) 5_556 .
N1 Rh1 C4 154.06(9) . .
C1 Rh1 C4 65.18(9) . .
O1 Rh1 C4 123.05(8) . .
C3 Rh1 C4 39.28(9) . .
C2 Rh1 C4 64.81(9) . .
O1 Rh1 C4 105.16(8) 5_556 .
C5 Rh1 C4 37.96(9) . .
C21 O1 Rh1 113.22(15) . .
C21 O1 Rh1 126.91(15) . 5_556
Rh1 O1 Rh1 105.16(7) . 5_556
C11 N1 C15 119.5(2) . .
C11 N1 Rh1 116.74(17) . .
C15 N1 Rh1 123.51(18) . .
C2 C1 C5 107.6(2) . .
C2 C1 C6 126.2(2) . .
C5 C1 C6 125.9(2) . .
C2 C1 Rh1 71.49(14) . .
C5 C1 Rh1 71.78(14) . .
C6 C1 Rh1 127.20(19) . .
C3 C2 C1 108.4(2) . .
C3 C2 C7 125.9(2) . .
C1 C2 C7 125.8(2) . .
C3 C2 Rh1 70.28(14) . .
C1 C2 Rh1 69.26(14) . .
C7 C2 Rh1 126.55(18) . .
C2 C3 C4 107.7(2) . .
C2 C3 C8 127.1(2) . .
C4 C3 C8 124.9(2) . .
C2 C3 Rh1 71.06(14) . .
C4 C3 Rh1 71.79(14) . .
C8 C3 Rh1 127.16(18) . .
C5 C4 C3 108.3(2) . .
C5 C4 C9 127.1(2) . .
C3 C4 C9 124.4(2) . .
C5 C4 Rh1 70.44(14) . .
C3 C4 Rh1 68.93(14) . .
C9 C4 Rh1 129.62(18) . .
C4 C5 C1 107.9(2) . .
C4 C5 C10 126.9(2) . .
C1 C5 C10 125.2(2) . .
C4 C5 Rh1 71.60(14) . .
C1 C5 Rh1 68.59(14) . .
C10 C5 Rh1 124.41(18) . .
C1 C6 H6A 109.5 . .
C1 C6 H6B 109.5 . .
H6A C6 H6B 109.5 . .
C1 C6 H6C 109.5 . .
H6A C6 H6C 109.5 . .
H6B C6 H6C 109.5 . .
C2 C7 H7A 109.5 . .
C2 C7 H7B 109.5 . .
H7A C7 H7B 109.5 . .
C2 C7 H7C 109.5 . .
H7A C7 H7C 109.5 . .
H7B C7 H7C 109.5 . .
C3 C8 H8A 109.5 . .
C3 C8 H8B 109.5 . .
H8A C8 H8B 109.5 . .
C3 C8 H8C 109.5 . .
H8A C8 H8C 109.5 . .
H8B C8 H8C 109.5 . .
C4 C9 H9A 109.5 . .
C4 C9 H9B 109.5 . .
H9A C9 H9B 109.5 . .
C4 C9 H9C 109.5 . .
H9A C9 H9C 109.5 . .
H9B C9 H9C 109.5 . .
C5 C10 H10A 109.5 . .
C5 C10 H10B 109.5 . .
H10A C10 H10B 109.5 . .
C5 C10 H10C 109.5 . .
H10A C10 H10C 109.5 . .
H10B C10 H10C 109.5 . .
N1 C11 C12 123.4(3) . .
N1 C11 H11A 118.3 . .
C12 C11 H11A 118.3 . .
C11 C12 C13 118.0(3) . .
C11 C12 H12A 121.0 . .
C13 C12 H12A 121.0 . .
C14 C13 C12 119.1(3) . .
C14 C13 H13A 120.5 . .
C12 C13 H13A 120.5 . .
C13 C14 C15 120.7(3) . .
C13 C14 H14A 119.7 . .
C15 C14 H14A 119.7 . .
N1 C15 C14 119.4(2) . .
N1 C15 C16 120.1(2) . .
C14 C15 C16 120.5(2) . .
C17 C16 C21 118.4(2) . .
C17 C16 C15 119.1(2) . .
C21 C16 C15 122.4(2) . .
C18 C17 C16 121.4(3) . .
C18 C17 H17A 119.3 . .
C16 C17 H17A 119.3 . .
C17 C18 C19 119.6(2) . .
C17 C18 H18A 120.2 . .
C19 C18 H18A 120.2 . .
C18 C19 C20 120.4(3) . .
C18 C19 H19A 119.8 . .
C20 C19 H19A 119.8 . .
C19 C20 C21 120.5(3) . .
C19 C20 H20A 119.8 . .
C21 C20 H20A 119.8 . .
O1 C21 C20 117.3(2) . .
O1 C21 C16 122.9(2) . .
C20 C21 C16 119.8(2) . .
F4 B1 F2 109.8(2) . .
F4 B1 F3 109.4(2) . .
F2 B1 F3 109.0(2) . .
F4 B1 F1 109.8(2) . .
F2 B1 F1 109.5(2) . .
F3 B1 F1 109.3(2) . .

loop_
_geom_bond_atom_site_label_1
_geom_bond_atom_site_label_2
_geom_bond_distance
_geom_bond_site_symmetry_2
Rh1 N1 2.090(2) .
Rh1 C1 2.117(2) .
Rh1 O1 2.1237(17) .
Rh1 C3 2.136(2) .
Rh1 C2 2.146(2) .
Rh1 O1 2.1508(17) 5_556
Rh1 C5 2.159(3) .
Rh1 C4 2.174(2) .
O1 C21 1.360(3) .
O1 Rh1 2.1508(17) 5_556
N1 C11 1.341(3) .
N1 C15 1.353(3) .
C1 C2 1.432(4) .
C1 C5 1.450(4) .
C1 C6 1.493(3) .
C2 C3 1.417(4) .
C2 C7 1.500(4) .
C3 C4 1.449(4) .
C3 C8 1.495(3) .
C4 C5 1.409(3) .
C4 C9 1.489(4) .
C5 C10 1.483(4) .
C6 H6A 0.9800 .
C6 H6B 0.9800 .
C6 H6C 0.9800 .
C7 H7A 0.9800 .
C7 H7B 0.9800 .
C7 H7C 0.9800 .
C8 H8A 0.9800 .
C8 H8B 0.9800 .
C8 H8C 0.9800 .
C9 H9A 0.9800 .
C9 H9B 0.9800 .
C9 H9C 0.9800 .
C10 H10A 0.9800 .
C10 H10B 0.9800 .
C10 H10C 0.9800 .
C11 C12 1.379(4) .
C11 H11A 0.9500 .
C12 C13 1.384(4) .
C12 H12A 0.9500 .
C13 C14 1.380(4) .
C13 H13A 0.9500 .
C14 C15 1.398(4) .
C14 H14A 0.9500 .
C15 C16 1.480(4) .
C16 C17 1.407(3) .
C16 C21 1.411(4) .
C17 C18 1.380(4) .
C17 H17A 0.9500 .
C18 C19 1.389(4) .
C18 H18A 0.9500 .
C19 C20 1.390(4) .
C19 H19A 0.9500 .
C20 C21 1.393(4) .
C20 H20A 0.9500 .
B1 F4 1.395(4) .
B1 F2 1.396(3) .
B1 F3 1.398(4) .
B1 F1 1.400(4) .

loop_
_geom_torsion_atom_site_label_1
_geom_torsion_atom_site_label_2
_geom_torsion_atom_site_label_3
_geom_torsion_atom_site_label_4
_geom_torsion
_geom_torsion_site_symmetry_1
_geom_torsion_site_symmetry_4
N1 Rh1 O1 C21 -58.38(17) . .
C1 Rh1 O1 C21 47.97(18) . .
C3 Rh1 O1 C21 111.5(3) . .
C2 Rh1 O1 C21 27.9(2) . .
O1 Rh1 O1 C21 -142.5(2) 5_556 .
C5 Rh1 O1 C21 87.72(17) . .
C4 Rh1 O1 C21 119.05(17) . .
N1 Rh1 O1 Rh1 84.12(8) . 5_556
C1 Rh1 O1 Rh1 -169.53(9) . 5_556
C3 Rh1 O1 Rh1 -106.0(3) . 5_556
C2 Rh1 O1 Rh1 170.41(12) . 5_556
O1 Rh1 O1 Rh1 0.0 5_556 5_556
C5 Rh1 O1 Rh1 -129.79(9) . 5_556
C4 Rh1 O1 Rh1 -98.46(10) . 5_556
C1 Rh1 N1 C11 108.7(2) . .
O1 Rh1 N1 C11 -145.7(2) . .
C3 Rh1 N1 C11 37.7(2) . .
C2 Rh1 N1 C11 71.3(2) . .
O1 Rh1 N1 C11 -70.12(19) 5_556 .
C5 Rh1 N1 C11 119.9(2) . .
C4 Rh1 N1 C11 39.2(3) . .
C1 Rh1 N1 C15 -65.3(2) . .
O1 Rh1 N1 C15 40.36(19) . .
C3 Rh1 N1 C15 -136.24(19) . .
C2 Rh1 N1 C15 -102.7(2) . .
O1 Rh1 N1 C15 115.9(2) 5_556 .
C5 Rh1 N1 C15 -54.1(3) . .
C4 Rh1 N1 C15 -134.7(2) . .
N1 Rh1 C1 C2 -73.28(16) . .
O1 Rh1 C1 C2 -160.97(14) . .
C3 Rh1 C1 C2 36.56(14) . .
O1 Rh1 C1 C2 99.9(5) 5_556 .
C5 Rh1 C1 C2 116.4(2) . .
C4 Rh1 C1 C2 79.90(15) . .
N1 Rh1 C1 C5 170.29(14) . .
O1 Rh1 C1 C5 82.60(14) . .
C3 Rh1 C1 C5 -79.87(15) . .
C2 Rh1 C1 C5 -116.4(2) . .
O1 Rh1 C1 C5 -16.5(5) 5_556 .
C4 Rh1 C1 C5 -36.52(14) . .
N1 Rh1 C1 C6 48.6(3) . .
O1 Rh1 C1 C6 -39.1(3) . .
C3 Rh1 C1 C6 158.5(3) . .
C2 Rh1 C1 C6 121.9(3) . .
O1 Rh1 C1 C6 -138.2(4) 5_556 .
C5 Rh1 C1 C6 -121.7(3) . .
C4 Rh1 C1 C6 -158.2(3) . .
C5 C1 C2 C3 3.5(3) . .
C6 C1 C2 C3 177.4(2) . .
Rh1 C1 C2 C3 -59.62(18) . .
C5 C1 C2 C7 -176.1(2) . .
C6 C1 C2 C7 -2.2(4) . .
Rh1 C1 C2 C7 120.8(3) . .
C5 C1 C2 Rh1 63.15(17) . .
C6 C1 C2 Rh1 -123.0(3) . .
N1 Rh1 C2 C3 -126.53(15) . .
C1 Rh1 C2 C3 119.6(2) . .
O1 Rh1 C2 C3 150.77(14) . .
O1 Rh1 C2 C3 -44.2(2) 5_556 .
C5 Rh1 C2 C3 80.64(16) . .
C4 Rh1 C2 C3 38.62(14) . .
N1 Rh1 C2 C1 113.91(15) . .
O1 Rh1 C2 C1 31.2(2) . .
C3 Rh1 C2 C1 -119.6(2) . .
O1 Rh1 C2 C1 -163.72(13) 5_556 .
C5 Rh1 C2 C1 -38.92(15) . .
C4 Rh1 C2 C1 -80.94(16) . .
N1 Rh1 C2 C7 -5.9(2) . .
C1 Rh1 C2 C7 -119.9(3) . .
O1 Rh1 C2 C7 -88.6(3) . .
C3 Rh1 C2 C7 120.6(3) . .
O1 Rh1 C2 C7 76.4(3) 5_556 .
C5 Rh1 C2 C7 -158.8(3) . .
C4 Rh1 C2 C7 159.2(3) . .
C1 C2 C3 C4 -3.9(3) . .
C7 C2 C3 C4 175.7(2) . .
Rh1 C2 C3 C4 -62.83(17) . .
C1 C2 C3 C8 -178.3(2) . .
C7 C2 C3 C8 1.3(4) . .
Rh1 C2 C3 C8 122.8(3) . .
C1 C2 C3 Rh1 58.98(17) . .
C7 C2 C3 Rh1 -121.4(3) . .
N1 Rh1 C3 C2 62.07(16) . .
C1 Rh1 C3 C2 -37.11(15) . .
O1 Rh1 C3 C2 -106.9(3) . .
O1 Rh1 C3 C2 152.57(14) 5_556 .
C5 Rh1 C3 C2 -80.82(16) . .
C4 Rh1 C3 C2 -116.9(2) . .
N1 Rh1 C3 C4 178.93(13) . .
C1 Rh1 C3 C4 79.76(15) . .
O1 Rh1 C3 C4 10.0(3) . .
C2 Rh1 C3 C4 116.9(2) . .
O1 Rh1 C3 C4 -90.56(14) 5_556 .
C5 Rh1 C3 C4 36.05(14) . .
N1 Rh1 C3 C8 -60.7(3) . .
C1 Rh1 C3 C8 -159.8(3) . .
O1 Rh1 C3 C8 130.4(3) . .
C2 Rh1 C3 C8 -122.7(3) . .
O1 Rh1 C3 C8 29.8(3) 5_556 .
C5 Rh1 C3 C8 156.5(3) . .
C4 Rh1 C3 C8 120.4(3) . .
C2 C3 C4 C5 2.7(3) . .
C8 C3 C4 C5 177.3(2) . .
Rh1 C3 C4 C5 -59.64(18) . .
C2 C3 C4 C9 -173.3(2) . .
C8 C3 C4 C9 1.3(4) . .
Rh1 C3 C4 C9 124.4(2) . .
C2 C3 C4 Rh1 62.36(17) . .
C8 C3 C4 Rh1 -123.1(3) . .
N1 Rh1 C4 C5 117.4(2) . .
C1 Rh1 C4 C5 38.10(15) . .
O1 Rh1 C4 C5 -56.74(17) . .
C3 Rh1 C4 C5 119.6(2) . .
C2 Rh1 C4 C5 81.61(16) . .
O1 Rh1 C4 C5 -138.29(14) 5_556 .
N1 Rh1 C4 C3 -2.2(3) . .
C1 Rh1 C4 C3 -81.53(15) . .
O1 Rh1 C4 C3 -176.36(13) . .
C2 Rh1 C4 C3 -38.02(14) . .
O1 Rh1 C4 C3 102.08(14) 5_556 .
C5 Rh1 C4 C3 -119.6(2) . .
N1 Rh1 C4 C9 -120.1(3) . .
C1 Rh1 C4 C9 160.6(3) . .
O1 Rh1 C4 C9 65.7(2) . .
C3 Rh1 C4 C9 -117.9(3) . .
C2 Rh1 C4 C9 -155.9(3) . .
O1 Rh1 C4 C9 -15.8(2) 5_556 .
C5 Rh1 C4 C9 122.5(3) . .
C3 C4 C5 C1 -0.5(3) . .
C9 C4 C5 C1 175.3(2) . .
Rh1 C4 C5 C1 -59.23(17) . .
C3 C4 C5 C10 178.4(2) . .
C9 C4 C5 C10 -5.8(4) . .
Rh1 C4 C5 C10 119.7(3) . .
C3 C4 C5 Rh1 58.70(17) . .
C9 C4 C5 Rh1 -125.4(3) . .
C2 C1 C5 C4 -1.8(3) . .
C6 C1 C5 C4 -175.7(2) . .
Rh1 C1 C5 C4 61.13(18) . .
C2 C1 C5 C10 179.3(2) . .
C6 C1 C5 C10 5.4(4) . .
Rh1 C1 C5 C10 -117.8(3) . .
C2 C1 C5 Rh1 -62.95(17) . .
C6 C1 C5 Rh1 123.2(3) . .
N1 Rh1 C5 C4 -135.44(17) . .
C1 Rh1 C5 C4 -118.6(2) . .
O1 Rh1 C5 C4 134.88(14) . .
C3 Rh1 C5 C4 -37.28(15) . .
C2 Rh1 C5 C4 -80.01(16) . .
O1 Rh1 C5 C4 57.62(18) 5_556 .
N1 Rh1 C5 C1 -16.9(2) . .
O1 Rh1 C5 C1 -106.55(14) . .
C3 Rh1 C5 C1 81.29(15) . .
C2 Rh1 C5 C1 38.57(14) . .
O1 Rh1 C5 C1 176.19(12) 5_556 .
C4 Rh1 C5 C1 118.6(2) . .
N1 Rh1 C5 C10 101.9(2) . .
C1 Rh1 C5 C10 118.8(3) . .
O1 Rh1 C5 C10 12.2(2) . .
C3 Rh1 C5 C10 -159.9(3) . .
C2 Rh1 C5 C10 157.4(3) . .
O1 Rh1 C5 C10 -65.0(2) 5_556 .
C4 Rh1 C5 C10 -122.6(3) . .
C15 N1 C11 C12 0.9(4) . .
Rh1 N1 C11 C12 -173.3(2) . .
N1 C11 C12 C13 -1.6(4) . .
C11 C12 C13 C14 0.8(4) . .
C12 C13 C14 C15 0.7(4) . .
C11 N1 C15 C14 0.7(4) . .
Rh1 N1 C15 C14 174.46(18) . .
C11 N1 C15 C16 -179.3(2) . .
Rh1 N1 C15 C16 -5.5(3) . .
C13 C14 C15 N1 -1.5(4) . .
C13 C14 C15 C16 178.5(2) . .
N1 C15 C16 C17 152.4(2) . .
C14 C15 C16 C17 -27.6(4) . .
N1 C15 C16 C21 -30.9(4) . .
C14 C15 C16 C21 149.1(3) . .
C21 C16 C17 C18 -1.2(4) . .
C15 C16 C17 C18 175.7(2) . .
C16 C17 C18 C19 -0.4(4) . .
C17 C18 C19 C20 1.1(4) . .
C18 C19 C20 C21 -0.4(4) . .
Rh1 O1 C21 C20 -132.3(2) . .
Rh1 O1 C21 C20 95.0(3) 5_556 .
Rh1 O1 C21 C16 46.0(3) . .
Rh1 O1 C21 C16 -86.7(3) 5_556 .
C19 C20 C21 O1 177.2(2) . .
C19 C20 C21 C16 -1.2(4) . .
C17 C16 C21 O1 -176.4(2) . .
C15 C16 C21 O1 6.9(4) . .
C17 C16 C21 C20 1.9(4) . .
C15 C16 C21 C20 -174.8(2) . .
